data_4509457
loop_
_publ_author_name
'Zhao, Xiao-Qing'
'Zuo, Ya'
'Gao, Dong-Liang'
'Zhao, Bin'
'Shi, Wei'
'Cheng, Peng'

_publ_section_title
;
 Syntheses, Structures, and Luminescence Properties of a Series of
 LnIII&#x2212;BaIIHeterometal-Organic Frameworks
;
_journal_issue 9
_journal_name_full 'Crystal Growth &amp; Design'
_journal_page_first 3948
_journal_paper_doi 10.1021/cg9000818
_journal_volume 9
_journal_year 2009
_chemical_formula_sum 'C21 H29 Ba1.5 Eu N3 O22'
_chemical_formula_weight 1033.44
_chemical_name_systematic
; 
 ? 
;
_space_group_IT_number 14
_symmetry_cell_setting monoclinic
_symmetry_space_group_name_Hall '-P 2ybc'
_symmetry_space_group_name_H-M 'P 1 21/c 1'
_atom_sites_solution_hydrogens geom
_atom_sites_solution_primary direct
_atom_sites_solution_secondary difmap
_audit_creation_method SHELXL-97
_cell_angle_alpha 90.00
_cell_angle_beta 106.719(2)
_cell_angle_gamma 90.00
_cell_formula_units_Z 4
_cell_length_a 10.2214(12)
_cell_length_b 21.306(2)
_cell_length_c 15.5462(18)
_cell_measurement_reflns_used 7594
_cell_measurement_temperature 293(2)
_cell_measurement_theta_max 28.29
_cell_measurement_theta_min 2.29
_cell_volume 3242.5(6)
_computing_cell_refinement 'Bruker SMART'
_computing_data_collection 'Bruker SMART'
_computing_data_reduction 'Bruker SAINT'
_computing_molecular_graphics 'Bruker SHELXTL'
_computing_publication_material 'Bruker SHELXTL'
_computing_structure_refinement 'SHELXL-97 (Sheldrick, 1997)'
_computing_structure_solution 'SHELXS-97 (Sheldrick, 1990)'
_diffrn_ambient_temperature 293(2)
_diffrn_measured_fraction_theta_full 0.993
_diffrn_measured_fraction_theta_max 0.993
_diffrn_measurement_device_type 'CCD area detector'
_diffrn_measurement_method 'phi and omega scans'
_diffrn_radiation_monochromator graphite
_diffrn_radiation_source 'fine-focus sealed tube'
_diffrn_radiation_type MoK\a
_diffrn_radiation_wavelength 0.71073
_diffrn_reflns_av_R_equivalents 0.0333
_diffrn_reflns_av_sigmaI/netI 0.0346
_diffrn_reflns_limit_h_max 12
_diffrn_reflns_limit_h_min -12
_diffrn_reflns_limit_k_max 25
_diffrn_reflns_limit_k_min -14
_diffrn_reflns_limit_l_max 18
_diffrn_reflns_limit_l_min -18
_diffrn_reflns_number 16439
_diffrn_reflns_theta_full 25.01
_diffrn_reflns_theta_max 25.01
_diffrn_reflns_theta_min 1.67
_exptl_absorpt_coefficient_mu 3.813
_exptl_absorpt_correction_T_max 0.7017
_exptl_absorpt_correction_T_min 0.6174
_exptl_absorpt_correction_type multi-scan
_exptl_absorpt_process_details SADABS
_exptl_crystal_density_diffrn 2.117
_exptl_crystal_density_meas ?
_exptl_crystal_density_method 'not measured'
_exptl_crystal_F_000 1996
_exptl_crystal_size_max 0.14
_exptl_crystal_size_mid 0.12
_exptl_crystal_size_min 0.10
_refine_diff_density_max 3.355
_refine_diff_density_min -1.998
_refine_diff_density_rms 0.141
_refine_ls_extinction_method none
_refine_ls_goodness_of_fit_ref 1.047
_refine_ls_hydrogen_treatment mixed
_refine_ls_matrix_type full
_refine_ls_number_parameters 458
_refine_ls_number_reflns 5668
_refine_ls_number_restraints 7
_refine_ls_restrained_S_all 1.063
_refine_ls_R_factor_all 0.0481
_refine_ls_R_factor_gt 0.0362
_refine_ls_shift/su_max 0.001
_refine_ls_shift/su_mean 0.000
_refine_ls_structure_factor_coef Fsqd
_refine_ls_weighting_details 'calc w=1/[\s^2^(Fo^2^)+(0.0403P)^2^+16.3887P] where P=(Fo^2^+2Fc^2^)/3'
_refine_ls_weighting_scheme calc
_refine_ls_wR_factor_gt 0.0863
_refine_ls_wR_factor_ref 0.0935
_reflns_number_gt 4660
_reflns_number_total 5668
_reflns_threshold_expression >2sigma(I)
_cod_data_source_file cg9000818sup1.cif
_cod_data_source_block 060422b
_cod_depositor_comments
;
The following automatic conversions were performed:

'_symmetry_cell_setting' value 'Monoclinic' changed to 'monoclinic'
according to /home/saulius/struct/CIF-dictionaries/cif_core.dic
dictionary named 'cif_core.dic' version 2.4.2 from
2011-04-26.

'_exptl_absorpt_correction_type' value 'Multi-Scan'
changed to 'multi-scan' according to
/home/saulius/struct/CIF-dictionaries/cif_core.dic dictionary named
'cif_core.dic' version 2.4.2 from 2011-04-26.

Automatic conversion script
Id: cif_fix_values 1891 2012-01-12 08:04:46Z andrius 

The following automatic conversions were performed:

'_exptl_crystal_density_meas' value 'none' was changed to '?' - the
value is perceived as not measured.

Automatic conversion script
Id: cif_fix_values 3008 2015-01-20 13:52:24Z robertas 
;
_cod_original_cell_volume 3242.6(6)
_cod_original_sg_symbol_H-M P2(1)/c
_cod_original_formula_sum 'C21 H29 Ba1.50 Eu N3 O22'
_cod_database_code 4509457

loop_
_symmetry_equiv_pos_as_xyz
'x, y, z'
'-x, y+1/2, -z+1/2'
'-x, -y, -z'
'x, -y-1/2, z-1/2'

loop_
_atom_site_label
_atom_site_type_symbol
_atom_site_fract_x
_atom_site_fract_y
_atom_site_fract_z
_atom_site_U_iso_or_equiv
_atom_site_adp_type
_atom_site_occupancy
_atom_site_symmetry_multiplicity
_atom_site_calc_flag
_atom_site_refinement_flags
O4 O 0.6382(4) 0.9719(2) 0.7714(3) 0.0380(11) Uani 1 1 d .
O2 O 0.3221(4) 0.9367(2) 0.7710(3) 0.0406(12) Uani 1 1 d .
Eu1 Eu -0.00102(3) 0.910380(14) 0.248162(19) 0.02149(10) Uani 1 1 d .
Ba1 Ba 0.41648(9) 0.98276(5) 0.61179(6) 0.0475(3) Uani 0.50 1 d PD
Ba2 Ba 0.56744(4) 0.922533(17) 0.91616(2) 0.02632(11) Uani 1 1 d .
O1 O -0.2089(4) 0.9725(2) 0.2403(3) 0.0309(10) Uani 1 1 d .
O3 O 0.2174(5) 0.9501(2) 0.2315(3) 0.0375(11) Uani 1 1 d .
O5 O -0.0976(5) 0.9280(2) 0.0880(3) 0.0371(11) Uani 1 1 d .
O6 O -0.1572(5) 0.8928(3) -0.0530(3) 0.0495(14) Uani 1 1 d .
O7 O 0.1590(5) 0.8271(2) 0.3208(3) 0.0358(11) Uani 1 1 d .
O8 O 0.2907(5) 0.7444(2) 0.3196(3) 0.0424(12) Uani 1 1 d .
O9 O -0.1816(5) 0.8312(2) 0.2092(3) 0.0338(11) Uani 1 1 d .
O10 O -0.3412(6) 0.7720(3) 0.2405(3) 0.0639(18) Uani 1 1 d .
O11 O 0.1124(4) 0.9537(2) 0.3961(3) 0.0331(10) Uani 1 1 d .
O12 O 0.1494(5) 0.9556(3) 0.5456(3) 0.0521(14) Uani 1 1 d .
O13 O 0.4078(14) 0.9040(7) 0.4402(9) 0.077(4) Uani 0.50 1 d P
O14 O 0.4464(9) 0.8652(4) 0.6258(6) 0.134(4) Uani 1 1 d D
H14A H 0.4731 0.8477 0.6770 0.161 Uiso 1 1 d R
H14B H 0.4284 0.8430 0.5784 0.161 Uiso 1 1 d R
O15 O 0.4723(12) 0.8954(6) 0.3443(9) 0.067(3) Uani 0.50 1 d P
O16 O 0.3529(7) 1.0270(5) 0.4483(5) 0.118(4) Uani 1 1 d D
H16A H 0.379(10) 1.0647(19) 0.447(11) 0.141 Uiso 1 1 d D
O17 O 0.7552(7) 1.0261(3) 0.9890(5) 0.089(2) Uani 1 1 d .
H17A H 0.7668 1.0553 0.9548 0.107 Uiso 1 1 d R
H17B H 0.7979 1.0269 1.0447 0.107 Uiso 1 1 d R
O18 O 0.5191(5) 0.8181(2) 0.8019(4) 0.0434(12) Uani 1 1 d .
H18A H 0.4915 0.8231 0.7453 0.052 Uiso 1 1 d R
H18B H 0.5321 0.7813 0.8238 0.052 Uiso 1 1 d R
O19 O 0.3406(5) 0.8599(3) 0.9541(4) 0.0540(14) Uani 1 1 d .
H19A H 0.2656 0.8557 0.9129 0.065 Uiso 1 1 d R
H19B H 0.3486 0.8455 1.0064 0.065 Uiso 1 1 d R
O20 O 0.6458(6) 0.8169(3) 1.0303(3) 0.0548(15) Uani 1 1 d .
H20A H 0.6452 0.7805 1.0079 0.066 Uiso 1 1 d R
H20B H 0.6698 0.8217 1.0869 0.066 Uiso 1 1 d R
O21 O 0.5552(4) 0.9541(2) 1.0913(3) 0.0353(11) Uani 1 1 d D
N1 N 0.0181(5) 1.0286(2) 0.2337(3) 0.0241(11) Uani 1 1 d .
N2 N 0.0656(5) 0.8318(2) 0.1452(3) 0.0255(12) Uani 1 1 d .
N3 N -0.0891(5) 0.8720(2) 0.3746(3) 0.0251(11) Uani 1 1 d .
C1 C -0.2168(6) 1.0323(3) 0.2348(4) 0.0265(14) Uani 1 1 d .
C2 C -0.0855(6) 1.0658(3) 0.2357(4) 0.0227(13) Uani 1 1 d .
C3 C -0.0743(7) 1.1310(3) 0.2406(4) 0.0333(15) Uani 1 1 d .
H3 H -0.1489 1.1561 0.2401 0.040 Uiso 1 1 calc R
C4 C 0.0530(8) 1.1574(3) 0.2462(4) 0.0362(16) Uani 1 1 d .
H4 H 0.0654 1.2006 0.2518 0.043 Uiso 1 1 calc R
C5 C 0.1610(7) 1.1187(3) 0.2434(4) 0.0354(16) Uani 1 1 d .
H5 H 0.2460 1.1355 0.2461 0.042 Uiso 1 1 calc R
C6 C 0.1396(6) 1.0547(3) 0.2364(4) 0.0273(14) Uani 1 1 d .
C7 C 0.2484(6) 1.0075(3) 0.2317(4) 0.0283(14) Uani 1 1 d .
C8 C -0.0891(6) 0.8900(3) 0.0267(4) 0.0332(15) Uani 1 1 d .
C9 C 0.0110(6) 0.8364(3) 0.0562(4) 0.0275(14) Uani 1 1 d .
C10 C 0.0436(7) 0.7940(3) -0.0019(5) 0.0385(17) Uani 1 1 d .
H10 H 0.0038 0.7975 -0.0635 0.046 Uiso 1 1 calc R
C11 C 0.1359(8) 0.7466(3) 0.0325(5) 0.0426(18) Uani 1 1 d .
H11 H 0.1607 0.7184 -0.0057 0.051 Uiso 1 1 calc R
C12 C 0.1908(7) 0.7417(3) 0.1244(5) 0.0362(16) Uani 1 1 d .
H12 H 0.2513 0.7095 0.1492 0.043 Uiso 1 1 calc R
C13 C 0.1541(6) 0.7855(3) 0.1791(4) 0.0262(13) Uani 1 1 d .
C14 C 0.2065(6) 0.7859(3) 0.2812(4) 0.0292(14) Uani 1 1 d .
C15 C -0.2435(7) 0.8093(3) 0.2622(4) 0.0321(15) Uani 1 1 d .
C16 C -0.1929(7) 0.8313(3) 0.3588(4) 0.0318(15) Uani 1 1 d .
C17 C -0.2496(8) 0.8126(4) 0.4257(5) 0.049(2) Uani 1 1 d .
H17 H -0.3202 0.7834 0.4139 0.059 Uiso 1 1 calc R
C18 C -0.1987(9) 0.8385(5) 0.5103(5) 0.060(3) Uani 1 1 d .
H18 H -0.2364 0.8277 0.5561 0.072 Uiso 1 1 calc R
C19 C -0.0910(8) 0.8805(4) 0.5263(5) 0.049(2) Uani 1 1 d .
H19 H -0.0554 0.8982 0.5828 0.059 Uiso 1 1 calc R
C20 C -0.0375(6) 0.8955(3) 0.4572(4) 0.0300(14) Uani 1 1 d .
C21 C 0.0843(6) 0.9391(3) 0.4676(4) 0.0323(15) Uani 1 1 d .
H21A H 0.5134 0.9262 1.1121 0.039 Uiso 1 1 d RD
H21B H 0.6341 0.9648 1.1249 0.039 Uiso 1 1 d RD
O22 O 0.4615(8) 0.7087(4) 0.9844(5) 0.099(3) Uani 1 1 d .
O23 O 0.4105(8) 0.8647(4) 0.1552(5) 0.097(3) Uani 1 1 d .
H16B H 0.268(3) 1.021(5) 0.439(8) 0.12(5) Uiso 1 1 d D

loop_
_atom_site_aniso_label
_atom_site_aniso_U_11
_atom_site_aniso_U_22
_atom_site_aniso_U_33
_atom_site_aniso_U_23
_atom_site_aniso_U_13
_atom_site_aniso_U_12
O4 0.020(2) 0.052(3) 0.042(3) 0.012(2) 0.010(2) -0.006(2)
O2 0.022(2) 0.037(3) 0.058(3) -0.009(2) 0.006(2) 0.009(2)
Eu1 0.01733(16) 0.02294(17) 0.02352(17) -0.00038(12) 0.00482(12) -0.00021(12)
Ba1 0.0237(4) 0.0679(7) 0.0439(5) 0.0207(5) -0.0014(4) -0.0128(4)
Ba2 0.0288(2) 0.0255(2) 0.0257(2) 0.00027(15) 0.00957(15) 0.00069(16)
O1 0.021(2) 0.030(3) 0.041(3) -0.001(2) 0.008(2) -0.0017(19)
O3 0.027(3) 0.036(3) 0.055(3) -0.003(2) 0.019(2) -0.002(2)
O5 0.037(3) 0.044(3) 0.028(2) 0.004(2) 0.007(2) 0.011(2)
O6 0.042(3) 0.078(4) 0.025(3) 0.009(3) 0.005(2) 0.016(3)
O7 0.039(3) 0.040(3) 0.026(2) -0.002(2) 0.006(2) 0.015(2)
O8 0.037(3) 0.041(3) 0.044(3) 0.005(2) 0.002(2) 0.016(2)
O9 0.037(3) 0.039(3) 0.026(2) -0.0040(19) 0.009(2) -0.017(2)
O10 0.073(4) 0.078(4) 0.036(3) -0.005(3) 0.008(3) -0.056(4)
O11 0.029(2) 0.041(3) 0.028(2) -0.007(2) 0.006(2) -0.009(2)
O12 0.037(3) 0.083(4) 0.032(3) -0.014(3) 0.003(2) -0.016(3)
O13 0.062(8) 0.101(11) 0.057(8) 0.007(7) -0.001(6) -0.013(7)
O14 0.141(8) 0.190(10) 0.090(6) -0.075(7) 0.063(6) -0.077(8)
O15 0.046(7) 0.061(8) 0.088(9) 0.001(7) 0.010(6) 0.001(6)
O16 0.042(4) 0.256(13) 0.052(4) 0.014(6) 0.008(3) -0.026(5)
O17 0.076(5) 0.061(4) 0.098(5) -0.010(4) -0.026(4) 0.014(4)
O18 0.043(3) 0.033(3) 0.055(3) -0.010(2) 0.016(3) -0.002(2)
O19 0.043(3) 0.071(4) 0.047(3) -0.004(3) 0.011(3) -0.010(3)
O20 0.082(4) 0.045(3) 0.030(3) 0.004(2) 0.004(3) 0.005(3)
O21 0.031(3) 0.037(3) 0.033(2) -0.004(2) 0.002(2) -0.002(2)
N1 0.021(3) 0.031(3) 0.020(3) 0.000(2) 0.005(2) -0.006(2)
N2 0.022(3) 0.029(3) 0.025(3) -0.001(2) 0.005(2) -0.003(2)
N3 0.020(3) 0.030(3) 0.024(3) 0.000(2) 0.004(2) 0.000(2)
C1 0.023(3) 0.029(3) 0.024(3) -0.004(3) 0.002(3) -0.001(3)
C2 0.024(3) 0.027(3) 0.015(3) 0.002(2) 0.001(2) 0.002(3)
C3 0.038(4) 0.027(3) 0.031(4) 0.001(3) 0.004(3) 0.005(3)
C4 0.047(4) 0.025(3) 0.036(4) 0.002(3) 0.011(3) -0.006(3)
C5 0.036(4) 0.037(4) 0.032(4) 0.003(3) 0.008(3) -0.016(3)
C6 0.022(3) 0.035(4) 0.022(3) 0.002(3) 0.003(3) -0.007(3)
C7 0.020(3) 0.042(4) 0.022(3) 0.004(3) 0.004(3) -0.004(3)
C8 0.024(3) 0.050(4) 0.024(3) 0.007(3) 0.006(3) 0.000(3)
C9 0.025(3) 0.035(4) 0.023(3) 0.000(3) 0.008(3) -0.005(3)
C10 0.043(4) 0.048(4) 0.028(4) -0.007(3) 0.015(3) -0.004(3)
C11 0.049(5) 0.039(4) 0.044(4) -0.012(3) 0.020(4) -0.001(3)
C12 0.036(4) 0.031(4) 0.043(4) -0.005(3) 0.015(3) 0.003(3)
C13 0.021(3) 0.026(3) 0.032(3) -0.001(3) 0.010(3) -0.002(3)
C14 0.026(3) 0.028(3) 0.029(3) -0.002(3) 0.002(3) 0.002(3)
C15 0.032(4) 0.036(4) 0.026(3) 0.002(3) 0.004(3) -0.007(3)
C16 0.031(4) 0.033(4) 0.028(3) 0.003(3) 0.005(3) -0.004(3)
C17 0.043(5) 0.071(5) 0.035(4) -0.002(4) 0.013(4) -0.025(4)
C18 0.064(6) 0.093(7) 0.029(4) 0.000(4) 0.025(4) -0.030(5)
C19 0.049(5) 0.072(6) 0.026(4) -0.005(4) 0.013(3) -0.020(4)
C20 0.026(3) 0.040(4) 0.022(3) -0.001(3) 0.004(3) -0.001(3)
C21 0.022(3) 0.043(4) 0.030(4) -0.007(3) 0.004(3) -0.001(3)
O22 0.071(5) 0.147(8) 0.075(5) 0.039(5) 0.012(4) -0.016(5)
O23 0.086(5) 0.120(6) 0.084(5) 0.015(5) 0.026(4) -0.050(5)

loop_
_atom_type_symbol
_atom_type_description
_atom_type_scat_dispersion_real
_atom_type_scat_dispersion_imag
_atom_type_scat_source
C C 0.0033 0.0016 'International Tables Vol C Tables 4.2.6.8 and 6.1.1.4'
H H 0.0000 0.0000 'International Tables Vol C Tables 4.2.6.8 and 6.1.1.4'
N N 0.0061 0.0033 'International Tables Vol C Tables 4.2.6.8 and 6.1.1.4'
O O 0.0106 0.0060 'International Tables Vol C Tables 4.2.6.8 and 6.1.1.4'
Ba Ba -0.3244 2.2819 'International Tables Vol C Tables 4.2.6.8 and 6.1.1.4'
Eu Eu -0.1578 3.6682 'International Tables Vol C Tables 4.2.6.8 and 6.1.1.4'

loop_
_geom_angle_atom_site_label_1
_geom_angle_atom_site_label_2
_geom_angle_atom_site_label_3
_geom_angle
_geom_angle_site_symmetry_1
_geom_angle_site_symmetry_3
C7 O4 Ba2 128.8(4) 3_676 .
C7 O4 Ba1 116.8(4) 3_676 .
Ba2 O4 Ba1 114.29(15) . .
C1 O2 Ba2 131.0(4) 3_576 .
C1 O2 Ba1 103.7(4) 3_576 .
Ba2 O2 Ba1 105.20(14) . .
O5 Eu1 O11 148.28(16) . .
O5 Eu1 O9 78.30(16) . .
O11 Eu1 O9 127.96(15) . .
O5 Eu1 O7 127.07(15) . .
O11 Eu1 O7 76.56(15) . .
O9 Eu1 O7 88.31(16) . .
O5 Eu1 O3 87.29(16) . .
O11 Eu1 O3 76.72(15) . .
O9 Eu1 O3 148.34(16) . .
O7 Eu1 O3 78.07(16) . .
O5 Eu1 O1 77.13(15) . .
O11 Eu1 O1 90.71(15) . .
O9 Eu1 O1 77.34(15) . .
O7 Eu1 O1 148.99(16) . .
O3 Eu1 O1 126.90(15) . .
O5 Eu1 N3 135.90(16) . .
O11 Eu1 N3 64.36(15) . .
O9 Eu1 N3 63.66(15) . .
O7 Eu1 N3 75.38(16) . .
O3 Eu1 N3 136.78(16) . .
O1 Eu1 N3 73.62(15) . .
O5 Eu1 N2 63.84(16) . .
O11 Eu1 N2 134.64(16) . .
O9 Eu1 N2 73.09(16) . .
O7 Eu1 N2 63.26(15) . .
O3 Eu1 N2 75.26(16) . .
O1 Eu1 N2 134.64(15) . .
N3 Eu1 N2 119.88(16) . .
O5 Eu1 N1 77.00(16) . .
O11 Eu1 N1 71.37(15) . .
O9 Eu1 N1 137.22(16) . .
O7 Eu1 N1 134.32(16) . .
O3 Eu1 N1 63.65(16) . .
O1 Eu1 N1 63.44(15) . .
N3 Eu1 N1 116.37(16) . .
N2 Eu1 N1 123.74(16) . .
O14 Ba1 O16 115.6(3) . .
O14 Ba1 O12 84.5(2) . .
O16 Ba1 O12 76.3(2) . .
O14 Ba1 O16 82.0(3) . 3_676
O16 Ba1 O16 72.4(3) . 3_676
O12 Ba1 O16 136.1(2) . 3_676
O14 Ba1 O15 148.9(3) . 3_676
O16 Ba1 O15 82.8(4) . 3_676
O12 Ba1 O15 125.5(3) . 3_676
O16 Ba1 O15 80.2(4) 3_676 3_676
O14 Ba1 O4 78.4(2) . .
O16 Ba1 O4 142.2(2) . .
O12 Ba1 O4 141.45(15) . .
O16 Ba1 O4 75.39(19) 3_676 .
O15 Ba1 O4 72.6(3) 3_676 .
O14 Ba1 O2 70.8(2) . .
O16 Ba1 O2 148.60(19) . .
O12 Ba1 O2 73.72(14) . .
O16 Ba1 O2 137.8(2) 3_676 .
O15 Ba1 O2 107.2(3) 3_676 .
O4 Ba1 O2 68.09(12) . .
O14 Ba1 O13 61.0(3) . .
O16 Ba1 O13 55.0(4) . .
O12 Ba1 O13 77.4(3) . .
O16 Ba1 O13 59.5(3) 3_676 .
O15 Ba1 O13 127.3(4) 3_676 .
O4 Ba1 O13 121.3(3) . .
O2 Ba1 O13 125.3(3) . .
O14 Ba1 O13 134.2(3) . 3_676
O16 Ba1 O13 59.3(3) . 3_676
O12 Ba1 O13 129.6(3) . 3_676
O16 Ba1 O13 52.3(4) 3_676 3_676
O15 Ba1 O13 33.7(4) 3_676 3_676
O4 Ba1 O13 85.3(2) . 3_676
O2 Ba1 O13 139.9(3) . 3_676
O13 Ba1 O13 93.9(4) . 3_676
O14 Ba1 Ba1 99.83(19) . 3_676
O16 Ba1 Ba1 37.53(18) . 3_676
O12 Ba1 Ba1 108.59(11) . 3_676
O16 Ba1 Ba1 34.87(17) 3_676 3_676
O15 Ba1 Ba1 79.4(3) 3_676 3_676
O4 Ba1 Ba1 108.22(9) . 3_676
O2 Ba1 Ba1 170.30(10) . 3_676
O13 Ba1 Ba1 48.0(3) . 3_676
O13 Ba1 Ba1 45.9(3) 3_676 3_676
O14 Ba1 H16B 113(2) . .
O16 Ba1 H16B 17.6(9) . .
O12 Ba1 H16B 58.9(9) . .
O16 Ba1 H16B 88.7(14) 3_676 .
O15 Ba1 H16B 92.1(19) 3_676 .
O4 Ba1 H16B 159.4(10) . .
O2 Ba1 H16B 131.1(10) . .
O13 Ba1 H16B 57(2) . .
O13 Ba1 H16B 74.5(12) 3_676 .
Ba1 Ba1 H16B 54.1(12) 3_676 .
O4 Ba2 O6 74.84(14) . 1_656
O4 Ba2 O18 79.96(15) . .
O6 Ba2 O18 85.06(15) 1_656 .
O4 Ba2 O20 135.97(16) . .
O6 Ba2 O20 67.83(17) 1_656 .
O18 Ba2 O20 74.50(16) . .
O4 Ba2 O21 141.67(14) . .
O6 Ba2 O21 102.09(13) 1_656 .
O18 Ba2 O21 138.34(14) . .
O20 Ba2 O21 70.77(14) . .
O4 Ba2 O2 72.15(14) . .
O6 Ba2 O2 140.40(14) 1_656 .
O18 Ba2 O2 68.27(14) . .
O20 Ba2 O2 127.02(16) . .
O21 Ba2 O2 117.36(13) . .
O4 Ba2 O19 139.32(14) . .
O6 Ba2 O19 133.80(17) 1_656 .
O18 Ba2 O19 75.90(15) . .
O20 Ba2 O19 66.63(17) . .
O21 Ba2 O19 69.71(14) . .
O2 Ba2 O19 68.68(15) . .
O4 Ba2 O21 80.42(14) . 3_677
O6 Ba2 O21 128.00(15) 1_656 3_677
O18 Ba2 O21 134.38(14) . 3_677
O20 Ba2 O21 141.79(14) . 3_677
O21 Ba2 O21 71.72(14) . 3_677
O2 Ba2 O21 66.61(12) . 3_677
O19 Ba2 O21 93.67(15) . 3_677
O4 Ba2 O17 74.5(2) . .
O6 Ba2 O17 65.65(18) 1_656 .
O18 Ba2 O17 145.1(2) . .
O20 Ba2 O17 108.66(18) . .
O21 Ba2 O17 69.9(2) . .
O2 Ba2 O17 123.55(16) . .
O19 Ba2 O17 138.3(2) . .
O21 Ba2 O17 63.92(15) 3_677 .
O4 Ba2 Ba2 112.04(11) . 3_677
O6 Ba2 Ba2 120.77(12) 1_656 3_677
O18 Ba2 Ba2 153.14(10) . 3_677
O20 Ba2 Ba2 106.77(11) . 3_677
O21 Ba2 Ba2 36.28(9) . 3_677
O2 Ba2 Ba2 91.90(9) . 3_677
O19 Ba2 Ba2 80.10(11) . 3_677
O21 Ba2 Ba2 35.44(9) 3_677 3_677
O17 Ba2 Ba2 61.06(16) . 3_677
C1 O1 Eu1 125.0(4) . .
C7 O3 Eu1 124.5(4) . .
C8 O5 Eu1 125.1(4) . .
C8 O6 Ba2 115.6(4) . 1_454
C14 O7 Eu1 125.7(4) . .
C15 O9 Eu1 125.2(4) . .
C21 O11 Eu1 124.7(4) . .
C21 O12 Ba1 128.9(4) . .
Ba1 O13 Ba1 86.1(3) . 3_676
Ba1 O14 H14A 120.9 . .
Ba1 O14 H14B 119.1 . .
H14A O14 H14B 120.0 . .
Ba1 O16 Ba1 107.6(3) . 3_676
Ba1 O16 H16A 112(10) . .
Ba1 O16 H16A 76(9) 3_676 .
Ba1 O16 H16B 94(8) . .
Ba1 O16 H16B 148(9) 3_676 .
H16A O16 H16B 117(2) . .
Ba2 O17 H17A 120.2 . .
Ba2 O17 H17B 119.8 . .
H17A O17 H17B 120.0 . .
Ba2 O18 H18A 120.0 . .
Ba2 O18 H18B 120.0 . .
H18A O18 H18B 120.0 . .
Ba2 O19 H19A 119.9 . .
Ba2 O19 H19B 120.1 . .
H19A O19 H19B 120.0 . .
Ba2 O20 H20A 120.1 . .
Ba2 O20 H20B 119.9 . .
H20A O20 H20B 120.0 . .
Ba2 O21 Ba2 108.28(14) . 3_677
Ba2 O21 H21A 111.4 . .
Ba2 O21 H21A 113.1 3_677 .
Ba2 O21 H21B 110.7 . .
Ba2 O21 H21B 95.9 3_677 .
H21A O21 H21B 116.3 . .
C2 N1 C6 119.0(5) . .
C2 N1 Eu1 120.4(4) . .
C6 N1 Eu1 120.0(4) . .
C9 N2 C13 119.6(5) . .
C9 N2 Eu1 119.7(4) . .
C13 N2 Eu1 120.7(4) . .
C20 N3 C16 119.6(5) . .
C20 N3 Eu1 119.7(4) . .
C16 N3 Eu1 120.6(4) . .
O2 C1 O1 124.9(6) 3_576 .
O2 C1 C2 119.7(6) 3_576 .
O1 C1 C2 115.5(5) . .
N1 C2 C3 122.7(6) . .
N1 C2 C1 115.3(5) . .
C3 C2 C1 121.9(6) . .
C2 C3 C4 117.7(6) . .
C2 C3 H3 121.1 . .
C4 C3 H3 121.1 . .
C5 C4 C3 119.6(6) . .
C5 C4 H4 120.2 . .
C3 C4 H4 120.2 . .
C6 C5 C4 118.7(6) . .
C6 C5 H5 120.7 . .
C4 C5 H5 120.7 . .
N1 C6 C5 122.3(6) . .
N1 C6 C7 113.9(5) . .
C5 C6 C7 123.9(6) . .
O4 C7 O3 125.0(6) 3_676 .
O4 C7 C6 117.9(6) 3_676 .
O3 C7 C6 117.1(5) . .
O6 C8 O5 125.5(7) . .
O6 C8 C9 118.4(6) . .
O5 C8 C9 116.1(5) . .
N2 C9 C10 121.3(6) . .
N2 C9 C8 114.3(6) . .
C10 C9 C8 124.4(6) . .
C11 C10 C9 119.4(6) . .
C11 C10 H10 120.3 . .
C9 C10 H10 120.3 . .
C10 C11 C12 119.1(7) . .
C10 C11 H11 120.5 . .
C12 C11 H11 120.5 . .
C11 C12 C13 118.8(7) . .
C11 C12 H12 120.6 . .
C13 C12 H12 120.6 . .
N2 C13 C12 121.8(6) . .
N2 C13 C14 113.7(5) . .
C12 C13 C14 124.6(6) . .
O7 C14 O8 124.8(6) . .
O7 C14 C13 116.6(5) . .
O8 C14 C13 118.6(6) . .
O10 C15 O9 124.8(6) . .
O10 C15 C16 119.0(6) . .
O9 C15 C16 116.1(6) . .
N3 C16 C17 121.9(6) . .
N3 C16 C15 114.2(6) . .
C17 C16 C15 123.9(6) . .
C18 C17 C16 118.4(7) . .
C18 C17 H17 120.8 . .
C16 C17 H17 120.8 . .
C17 C18 C19 119.3(7) . .
C17 C18 H18 120.3 . .
C19 C18 H18 120.3 . .
C20 C19 C18 119.0(7) . .
C20 C19 H19 120.5 . .
C18 C19 H19 120.5 . .
N3 C20 C19 121.7(6) . .
N3 C20 C21 114.6(5) . .
C19 C20 C21 123.7(6) . .
O12 C21 O11 126.1(6) . .
O12 C21 C20 117.7(6) . .
O11 C21 C20 116.2(5) . .

loop_
_geom_bond_atom_site_label_1
_geom_bond_atom_site_label_2
_geom_bond_distance
_geom_bond_site_symmetry_2
O4 C7 1.253(7) 3_676
O4 Ba2 2.762(4) .
O4 Ba1 2.848(5) .
O2 C1 1.244(7) 3_576
O2 Ba2 2.866(5) .
O2 Ba1 3.065(5) .
Eu1 O5 2.429(4) .
Eu1 O11 2.439(4) .
Eu1 O9 2.446(4) .
Eu1 O7 2.457(4) .
Eu1 O3 2.470(4) .
Eu1 O1 2.476(4) .
Eu1 N3 2.523(5) .
Eu1 N2 2.540(5) .
Eu1 N1 2.541(5) .
Ba1 O14 2.525(8) .
Ba1 O16 2.611(8) .
Ba1 O12 2.689(5) .
Ba1 O16 2.782(8) 3_676
Ba1 O15 2.838(13) 3_676
Ba1 O13 3.131(14) .
Ba1 O13 3.245(14) 3_676
Ba1 Ba1 4.353(2) 3_676
Ba1 H16B 2.80(11) .
Ba2 O6 2.789(5) 1_656
Ba2 O18 2.802(5) .
Ba2 O20 2.835(5) .
Ba2 O21 2.842(4) .
Ba2 O19 2.880(5) .
Ba2 O21 2.900(5) 3_677
Ba2 O17 2.929(7) .
Ba2 Ba2 4.6541(8) 3_677
O1 C1 1.277(7) .
O3 C7 1.263(8) .
O5 C8 1.271(8) .
O6 C8 1.236(8) .
O6 Ba2 2.789(5) 1_454
O7 C14 1.248(8) .
O8 C14 1.259(7) .
O9 C15 1.264(8) .
O10 C15 1.245(8) .
O11 C21 1.265(7) .
O12 C21 1.253(7) .
O13 Ba1 3.245(14) 3_676
O14 H14A 0.8500 .
O14 H14B 0.8500 .
O15 Ba1 2.838(12) 3_676
O16 Ba1 2.782(8) 3_676
O16 H16A 0.848(11) .
O16 H16B 0.851(11) .
O17 H17A 0.8501 .
O17 H17B 0.8500 .
O18 H18A 0.8500 .
O18 H18B 0.8499 .
O19 H19A 0.8500 .
O19 H19B 0.8500 .
O20 H20A 0.8500 .
O20 H20B 0.8500 .
O21 Ba2 2.900(5) 3_677
O21 H21A 0.8484 .
O21 H21B 0.8569 .
N1 C2 1.330(8) .
N1 C6 1.351(8) .
N2 C9 1.339(8) .
N2 C13 1.341(8) .
N3 C20 1.337(8) .
N3 C16 1.337(8) .
C1 O2 1.244(7) 3_576
C1 C2 1.517(9) .
C2 C3 1.395(9) .
C3 C4 1.396(10) .
C3 H3 0.9300 .
C4 C5 1.388(10) .
C4 H4 0.9300 .
C5 C6 1.379(9) .
C5 H5 0.9300 .
C6 C7 1.518(9) .
C7 O4 1.253(7) 3_676
C8 C9 1.514(9) .
C9 C10 1.384(9) .
C10 C11 1.380(10) .
C10 H10 0.9300 .
C11 C12 1.380(10) .
C11 H11 0.9300 .
C12 C13 1.385(9) .
C12 H12 0.9300 .
C13 C14 1.521(9) .
C15 C16 1.515(9) .
C16 C17 1.387(10) .
C17 C18 1.382(11) .
C17 H17 0.9300 .
C18 C19 1.385(11) .
C18 H18 0.9300 .
C19 C20 1.376(10) .
C19 H19 0.9300 .
C20 C21 1.524(8) .

loop_
_geom_torsion_atom_site_label_1
_geom_torsion_atom_site_label_2
_geom_torsion_atom_site_label_3
_geom_torsion_atom_site_label_4
_geom_torsion
_geom_torsion_site_symmetry_1
_geom_torsion_site_symmetry_4
C7 O4 Ba1 O14 113.7(5) 3_676 .
Ba2 O4 Ba1 O14 -69.6(2) . .
C7 O4 Ba1 O16 -3.3(7) 3_676 .
Ba2 O4 Ba1 O16 173.4(4) . .
C7 O4 Ba1 O12 179.2(5) 3_676 .
Ba2 O4 Ba1 O12 -4.1(4) . .
C7 O4 Ba1 O16 29.0(5) 3_676 3_676
Ba2 O4 Ba1 O16 -154.3(3) . 3_676
C7 O4 Ba1 O15 -55.1(5) 3_676 3_676
Ba2 O4 Ba1 O15 121.6(3) . 3_676
C7 O4 Ba1 O2 -172.5(5) 3_676 .
Ba2 O4 Ba1 O2 4.22(15) . .
C7 O4 Ba1 O13 68.5(6) 3_676 .
Ba2 O4 Ba1 O13 -114.8(3) . .
C7 O4 Ba1 O13 -23.2(5) 3_676 3_676
Ba2 O4 Ba1 O13 153.5(3) . 3_676
C7 O4 Ba1 Ba1 17.1(5) 3_676 3_676
Ba2 O4 Ba1 Ba1 -166.22(13) . 3_676
C1 O2 Ba1 O14 -139.0(4) 3_576 .
Ba2 O2 Ba1 O14 81.0(2) . .
C1 O2 Ba1 O16 -31.1(7) 3_576 .
Ba2 O2 Ba1 O16 -171.1(5) . .
C1 O2 Ba1 O12 -49.2(4) 3_576 .
Ba2 O2 Ba1 O12 170.8(2) . .
C1 O2 Ba1 O16 168.0(5) 3_576 3_676
Ba2 O2 Ba1 O16 28.0(4) . 3_676
C1 O2 Ba1 O15 73.7(5) 3_576 3_676
Ba2 O2 Ba1 O15 -66.4(3) . 3_676
C1 O2 Ba1 O4 136.2(4) 3_576 .
Ba2 O2 Ba1 O4 -3.84(14) . .
C1 O2 Ba1 O13 -110.2(5) 3_576 .
Ba2 O2 Ba1 O13 109.8(3) . .
C1 O2 Ba1 O13 84.0(6) 3_576 3_676
Ba2 O2 Ba1 O13 -56.0(4) . 3_676
C1 O2 Ba1 Ba1 -154.4(5) 3_576 3_676
Ba2 O2 Ba1 Ba1 65.6(6) . 3_676
C7 O4 Ba2 O6 -30.4(6) 3_676 1_656
Ba1 O4 Ba2 O6 153.4(2) . 1_656
C7 O4 Ba2 O18 -118.0(6) 3_676 .
Ba1 O4 Ba2 O18 65.85(19) . .
C7 O4 Ba2 O20 -63.0(6) 3_676 .
Ba1 O4 Ba2 O20 120.8(2) . .
C7 O4 Ba2 O21 60.0(6) 3_676 .
Ba1 O4 Ba2 O21 -116.2(2) . .
C7 O4 Ba2 O2 171.8(6) 3_676 .
Ba1 O4 Ba2 O2 -4.40(16) . .
C7 O4 Ba2 O19 -172.1(5) 3_676 .
Ba1 O4 Ba2 O19 11.7(3) . .
C7 O4 Ba2 O21 103.4(6) 3_676 3_677
Ba1 O4 Ba2 O21 -72.77(18) . 3_677
C7 O4 Ba2 O17 38.0(6) 3_676 .
Ba1 O4 Ba2 O17 -138.2(2) . .
C7 O4 Ba2 Ba2 87.1(6) 3_676 3_677
Ba1 O4 Ba2 Ba2 -89.07(17) . 3_677
C1 O2 Ba2 O4 -120.3(6) 3_576 .
Ba1 O2 Ba2 O4 3.86(14) . .
C1 O2 Ba2 O6 -155.2(5) 3_576 1_656
Ba1 O2 Ba2 O6 -31.0(3) . 1_656
C1 O2 Ba2 O18 153.6(6) 3_576 .
Ba1 O2 Ba2 O18 -82.20(16) . .
C1 O2 Ba2 O20 105.0(6) 3_576 .
Ba1 O2 Ba2 O20 -130.83(18) . .
C1 O2 Ba2 O21 19.2(6) 3_576 .
Ba1 O2 Ba2 O21 143.43(13) . .
C1 O2 Ba2 O19 70.8(6) 3_576 .
Ba1 O2 Ba2 O19 -164.97(19) . .
C1 O2 Ba2 O21 -33.3(5) 3_576 3_677
Ba1 O2 Ba2 O21 90.92(16) . 3_677
C1 O2 Ba2 O17 -63.8(6) 3_576 .
Ba1 O2 Ba2 O17 60.4(3) . .
C1 O2 Ba2 Ba2 -7.8(6) 3_576 3_677
Ba1 O2 Ba2 Ba2 116.43(11) . 3_677
O5 Eu1 O1 C1 -83.3(5) . .
O11 Eu1 O1 C1 67.2(5) . .
O9 Eu1 O1 C1 -163.9(5) . .
O7 Eu1 O1 C1 131.7(5) . .
O3 Eu1 O1 C1 -6.7(5) . .
N3 Eu1 O1 C1 130.1(5) . .
N2 Eu1 O1 C1 -113.8(5) . .
N1 Eu1 O1 C1 -1.5(4) . .
O5 Eu1 O3 C7 83.5(5) . .
O11 Eu1 O3 C7 -68.9(5) . .
O9 Eu1 O3 C7 145.9(4) . .
O7 Eu1 O3 C7 -147.7(5) . .
O1 Eu1 O3 C7 11.8(6) . .
N3 Eu1 O3 C7 -94.7(5) . .
N2 Eu1 O3 C7 147.2(5) . .
N1 Eu1 O3 C7 6.7(5) . .
O11 Eu1 O5 C8 142.6(5) . .
O9 Eu1 O5 C8 -68.1(5) . .
O7 Eu1 O5 C8 10.7(6) . .
O3 Eu1 O5 C8 83.6(5) . .
O1 Eu1 O5 C8 -147.6(5) . .
N3 Eu1 O5 C8 -98.2(5) . .
N2 Eu1 O5 C8 8.7(5) . .
N1 Eu1 O5 C8 147.1(5) . .
O5 Eu1 O7 C14 0.5(6) . .
O11 Eu1 O7 C14 -155.8(6) . .
O9 Eu1 O7 C14 74.5(5) . .
O3 Eu1 O7 C14 -76.8(5) . .
O1 Eu1 O7 C14 136.1(5) . .
N3 Eu1 O7 C14 137.7(6) . .
N2 Eu1 O7 C14 2.6(5) . .
N1 Eu1 O7 C14 -109.6(5) . .
O5 Eu1 O9 C15 -152.6(6) . .
O11 Eu1 O9 C15 7.5(6) . .
O7 Eu1 O9 C15 78.9(5) . .
O3 Eu1 O9 C15 142.7(5) . .
O1 Eu1 O9 C15 -73.4(5) . .
N3 Eu1 O9 C15 4.4(5) . .
N2 Eu1 O9 C15 141.4(6) . .
N1 Eu1 O9 C15 -96.8(5) . .
O5 Eu1 O11 C21 139.2(5) . .
O9 Eu1 O11 C21 -1.4(6) . .
O7 Eu1 O11 C21 -78.4(5) . .
O3 Eu1 O11 C21 -159.1(5) . .
O1 Eu1 O11 C21 73.0(5) . .
N3 Eu1 O11 C21 1.6(5) . .
N2 Eu1 O11 C21 -106.0(5) . .
N1 Eu1 O11 C21 134.6(5) . .
O14 Ba1 O12 C21 -81.2(6) . .
O16 Ba1 O12 C21 36.8(6) . .
O16 Ba1 O12 C21 -8.7(8) 3_676 .
O15 Ba1 O12 C21 107.4(7) 3_676 .
O4 Ba1 O12 C21 -144.7(5) . .
O2 Ba1 O12 C21 -152.8(6) . .
O13 Ba1 O12 C21 -19.7(6) . .
O13 Ba1 O12 C21 64.8(7) 3_676 .
Ba1 Ba1 O12 C21 17.3(6) 3_676 .
O14 Ba1 O13 Ba1 -139.5(4) . 3_676
O16 Ba1 O13 Ba1 47.8(3) . 3_676
O12 Ba1 O13 Ba1 129.8(3) . 3_676
O16 Ba1 O13 Ba1 -41.3(3) 3_676 3_676
O15 Ba1 O13 Ba1 4.5(5) 3_676 3_676
O4 Ba1 O13 Ba1 -86.9(3) . 3_676
O2 Ba1 O13 Ba1 -170.90(13) . 3_676
O13 Ba1 O13 Ba1 0.0 3_676 3_676
O14 Ba1 O16 Ba1 -71.8(4) . 3_676
O12 Ba1 O16 Ba1 -148.7(4) . 3_676
O16 Ba1 O16 Ba1 0.0 3_676 3_676
O15 Ba1 O16 Ba1 82.0(4) 3_676 3_676
O4 Ba1 O16 Ba1 32.8(6) . 3_676
O2 Ba1 O16 Ba1 -166.6(2) . 3_676
O13 Ba1 O16 Ba1 -64.7(4) . 3_676
O13 Ba1 O16 Ba1 56.1(4) 3_676 3_676
O4 Ba2 O21 Ba2 45.5(3) . 3_677
O6 Ba2 O21 Ba2 126.32(16) 1_656 3_677
O18 Ba2 O21 Ba2 -137.47(18) . 3_677
O20 Ba2 O21 Ba2 -172.59(19) . 3_677
O2 Ba2 O21 Ba2 -50.08(19) . 3_677
O19 Ba2 O21 Ba2 -101.19(18) . 3_677
O21 Ba2 O21 Ba2 0.0 3_677 3_677
O17 Ba2 O21 Ba2 68.16(17) . 3_677
O5 Eu1 N1 C2 86.9(4) . .
O11 Eu1 N1 C2 -95.6(4) . .
O9 Eu1 N1 C2 30.7(5) . .
O7 Eu1 N1 C2 -143.4(4) . .
O3 Eu1 N1 C2 -179.6(5) . .
O1 Eu1 N1 C2 5.0(4) . .
N3 Eu1 N1 C2 -48.2(4) . .
N2 Eu1 N1 C2 132.6(4) . .
O5 Eu1 N1 C6 -102.3(4) . .
O11 Eu1 N1 C6 75.2(4) . .
O9 Eu1 N1 C6 -158.6(4) . .
O7 Eu1 N1 C6 27.4(5) . .
O3 Eu1 N1 C6 -8.9(4) . .
O1 Eu1 N1 C6 175.7(5) . .
N3 Eu1 N1 C6 122.6(4) . .
N2 Eu1 N1 C6 -56.6(5) . .
O5 Eu1 N2 C9 -3.5(4) . .
O11 Eu1 N2 C9 -151.3(4) . .
O9 Eu1 N2 C9 81.6(4) . .
O7 Eu1 N2 C9 178.4(5) . .
O3 Eu1 N2 C9 -97.7(5) . .
O1 Eu1 N2 C9 30.0(5) . .
N3 Eu1 N2 C9 126.4(4) . .
N1 Eu1 N2 C9 -54.4(5) . .
O5 Eu1 N2 C13 177.1(5) . .
O11 Eu1 N2 C13 29.2(5) . .
O9 Eu1 N2 C13 -97.9(5) . .
O7 Eu1 N2 C13 -1.1(4) . .
O3 Eu1 N2 C13 82.8(4) . .
O1 Eu1 N2 C13 -149.4(4) . .
N3 Eu1 N2 C13 -53.1(5) . .
N1 Eu1 N2 C13 126.1(4) . .
O5 Eu1 N3 C20 -146.2(4) . .
O11 Eu1 N3 C20 3.2(4) . .
O9 Eu1 N3 C20 -179.4(5) . .
O7 Eu1 N3 C20 85.1(5) . .
O3 Eu1 N3 C20 31.2(6) . .
O1 Eu1 N3 C20 -95.7(5) . .
N2 Eu1 N3 C20 131.8(4) . .
N1 Eu1 N3 C20 -47.5(5) . .
O5 Eu1 N3 C16 29.6(6) . .
O11 Eu1 N3 C16 178.9(5) . .
O9 Eu1 N3 C16 -3.7(4) . .
O7 Eu1 N3 C16 -99.2(5) . .
O3 Eu1 N3 C16 -153.1(4) . .
O1 Eu1 N3 C16 80.0(5) . .
N2 Eu1 N3 C16 -52.5(5) . .
N1 Eu1 N3 C16 128.2(5) . .
Eu1 O1 C1 O2 178.4(5) . 3_576
Eu1 O1 C1 C2 -1.5(7) . .
C6 N1 C2 C3 0.0(8) . .
Eu1 N1 C2 C3 170.9(4) . .
C6 N1 C2 C1 -178.4(5) . .
Eu1 N1 C2 C1 -7.6(6) . .
O2 C1 C2 N1 -174.0(5) 3_576 .
O1 C1 C2 N1 6.0(8) . .
O2 C1 C2 C3 7.6(9) 3_576 .
O1 C1 C2 C3 -172.5(6) . .
N1 C2 C3 C4 -2.0(9) . .
C1 C2 C3 C4 176.4(6) . .
C2 C3 C4 C5 2.4(10) . .
C3 C4 C5 C6 -1.0(10) . .
C2 N1 C6 C5 1.5(9) . .
Eu1 N1 C6 C5 -169.4(5) . .
C2 N1 C6 C7 -178.8(5) . .
Eu1 N1 C6 C7 10.4(7) . .
C4 C5 C6 N1 -1.0(10) . .
C4 C5 C6 C7 179.3(6) . .
Eu1 O3 C7 O4 175.6(4) . 3_676
Eu1 O3 C7 C6 -4.1(8) . .
N1 C6 C7 O4 175.9(5) . 3_676
C5 C6 C7 O4 -4.4(9) . 3_676
N1 C6 C7 O3 -4.4(8) . .
C5 C6 C7 O3 175.4(6) . .
Ba2 O6 C8 O5 -41.5(9) 1_454 .
Ba2 O6 C8 C9 136.8(5) 1_454 .
Eu1 O5 C8 O6 166.3(5) . .
Eu1 O5 C8 C9 -12.2(8) . .
C13 N2 C9 C10 0.3(9) . .
Eu1 N2 C9 C10 -179.2(5) . .
C13 N2 C9 C8 179.0(5) . .
Eu1 N2 C9 C8 -0.5(7) . .
O6 C8 C9 N2 -170.8(6) . .
O5 C8 C9 N2 7.7(8) . .
O6 C8 C9 C10 7.8(10) . .
O5 C8 C9 C10 -173.7(6) . .
N2 C9 C10 C11 -1.0(10) . .
C8 C9 C10 C11 -179.6(6) . .
C9 C10 C11 C12 1.7(11) . .
C10 C11 C12 C13 -1.6(11) . .
C9 N2 C13 C12 -0.3(9) . .
Eu1 N2 C13 C12 179.2(5) . .
C9 N2 C13 C14 -179.5(5) . .
Eu1 N2 C13 C14 0.0(7) . .
C11 C12 C13 N2 0.9(10) . .
C11 C12 C13 C14 -179.9(6) . .
Eu1 O7 C14 O8 178.4(5) . .
Eu1 O7 C14 C13 -3.6(8) . .
N2 C13 C14 O7 2.2(8) . .
C12 C13 C14 O7 -177.0(6) . .
N2 C13 C14 O8 -179.7(6) . .
C12 C13 C14 O8 1.1(10) . .
Eu1 O9 C15 O10 175.2(6) . .
Eu1 O9 C15 C16 -4.5(8) . .
C20 N3 C16 C17 0.2(10) . .
Eu1 N3 C16 C17 -175.6(6) . .
C20 N3 C16 C15 178.9(6) . .
Eu1 N3 C16 C15 3.1(7) . .
O10 C15 C16 N3 -179.0(7) . .
O9 C15 C16 N3 0.7(9) . .
O10 C15 C16 C17 -0.3(11) . .
O9 C15 C16 C17 179.4(7) . .
N3 C16 C17 C18 1.7(12) . .
C15 C16 C17 C18 -176.8(8) . .
C16 C17 C18 C19 -1.8(14) . .
C17 C18 C19 C20 0.1(14) . .
C16 N3 C20 C19 -2.0(10) . .
Eu1 N3 C20 C19 173.8(6) . .
C16 N3 C20 C21 177.5(6) . .
Eu1 N3 C20 C21 -6.8(7) . .
C18 C19 C20 N3 1.8(12) . .
C18 C19 C20 C21 -177.6(7) . .
Ba1 O12 C21 O11 -29.2(10) . .
Ba1 O12 C21 C20 148.6(5) . .
Eu1 O11 C21 O12 172.4(5) . .
Eu1 O11 C21 C20 -5.5(8) . .
N3 C20 C21 O12 -170.2(6) . .
C19 C20 C21 O12 9.3(11) . .
N3 C20 C21 O11 7.9(9) . .
C19 C20 C21 O11 -172.7(7) . .
